data_4001055
loop_
_publ_author_name
'Powell, Anthony V.'
'Leyva-Bailen, Patricia'
'Vaqueiro, Paz'
'Sanchez, Rodolfo D.'

_publ_section_title
;
 Co3(SO4)3(OH)2[enH2]: A NewS= 3/2 Kagome-Type Layered Sulfate with a
 Unique Connectivity
;
_journal_issue 18
_journal_name_full 'Chemistry of Materials'
_journal_page_first 4102
_journal_paper_doi 10.1021/cm901765n
_journal_volume 21
_journal_year 2009
_chemical_absolute_configuration ad
_chemical_formula_moiety 'C2 H12 Co3 N2 O14 S3'
_chemical_formula_sum 'C2 H12 Co3 N2 O14 S3'
_chemical_formula_weight 561.12
_space_group_IT_number 8
_symmetry_cell_setting monoclinic
_symmetry_space_group_name_Hall 'C -2y'
_symmetry_space_group_name_H-M 'C 1 m 1'
_atom_sites_solution_hydrogens geom
_atom_sites_solution_primary direct
_audit_creation_date 09-04-08
_audit_creation_method CRYSTALS_ver_12.51
_cell_angle_alpha 90
_cell_angle_beta 93.1680(10)
_cell_angle_gamma 90
_cell_formula_units_Z 6
_cell_length_a 11.6795(3)
_cell_length_b 19.9926(6)
_cell_length_c 8.9249(3)
_cell_measurement_reflns_used 0
_cell_measurement_temperature 293
_cell_measurement_theta_max 0
_cell_measurement_theta_min 0
_cell_volume 2080.81(11)
_computing_cell_refinement
; 
 Bruker X8 Apex 2 software 
;
_computing_data_collection
; 
 Bruker X8 Apex 2 software 
;
_computing_data_reduction
; 
 Bruker X8 Apex 2 software 
;
_computing_molecular_graphics 'CAMERON (Watkin et al., 1996)'
_computing_publication_material 'CRYSTALS (Betteridge et al., 2003)'
_computing_structure_refinement 'CRYSTALS (Betteridge et al., 2003)'
_computing_structure_solution 'SIR92 (Altomare et al., 1994)'
_diffrn_ambient_temperature 293
_diffrn_measured_fraction_theta_full 0.996
_diffrn_measured_fraction_theta_max 0.975
_diffrn_measurement_device_type
; 
Bruker X8 Apex 2
;
_diffrn_measurement_method \w/2\q
_diffrn_radiation_monochromator graphite
_diffrn_radiation_type 'Mo K\a'
_diffrn_radiation_wavelength 0.71073
_diffrn_reflns_av_R_equivalents 0.021
_diffrn_reflns_limit_h_max 16
_diffrn_reflns_limit_h_min -16
_diffrn_reflns_limit_k_max 28
_diffrn_reflns_limit_k_min -28
_diffrn_reflns_limit_l_max 12
_diffrn_reflns_limit_l_min -12
_diffrn_reflns_number 14191
_diffrn_reflns_theta_full 25.396
_diffrn_reflns_theta_max 30.597
_diffrn_reflns_theta_min 2.022
_diffrn_standards_number 0
_exptl_absorpt_coefficient_mu 4.080
_exptl_absorpt_correction_T_max 0.1955
_exptl_absorpt_correction_T_min 0.0864
_exptl_absorpt_correction_type multi-scan
_exptl_absorpt_process_details 'Bruker SADABS'
_exptl_crystal_colour pink
_exptl_crystal_density_diffrn 2.687
_exptl_crystal_description plate
_exptl_crystal_F_000 1674
_exptl_crystal_size_max 0.80
_exptl_crystal_size_mid 0.60
_exptl_crystal_size_min 0.40
_refine_diff_density_max 2.22
_refine_diff_density_min -1.06
_refine_ls_abs_structure_details 'Flack, 2331 Friedel-pairs'
_refine_ls_abs_structure_Flack 0.226(7)
_refine_ls_extinction_coef 213(4)
_refine_ls_extinction_method 'Larson 1970 Crystallographic Computing eq 22'
_refine_ls_goodness_of_fit_ref 1.0646
_refine_ls_hydrogen_treatment noref
_refine_ls_matrix_type full
_refine_ls_number_parameters 324
_refine_ls_number_reflns 5337
_refine_ls_number_restraints 2
_refine_ls_R_factor_all 0.0220
_refine_ls_R_factor_gt 0.0211
_refine_ls_shift/su_max 0.001464
_refine_ls_structure_factor_coef F
_refine_ls_weighting_details
;
 Method, part 1, Chebychev polynomial, (Watkin, 1994, Prince, 1982) 
 [weight] = 1.0/[A~0~*T~0~(x)+A~1~*T~1~(x) ... +A~n-1~]*T~n-1~(x)] 
 where A~i~ are the Chebychev coefficients listed below and x= Fcalc/Fmax 
 Method = Robust Weighting (Prince, 1982) 
 W = [weight] * [1-(deltaF/6*sigmaF)^2^]^2^ 
 A~i~ are: 
 0.655 0.355 0.441 
;
_refine_ls_weighting_scheme calc
_refine_ls_wR_factor_all 0.0258
_refine_ls_wR_factor_gt 0.0255
_refine_ls_wR_factor_ref 0.0255
_reflns_limit_h_max 16
_reflns_limit_h_min -16
_reflns_limit_k_max 28
_reflns_limit_k_min 0
_reflns_limit_l_max 12
_reflns_limit_l_min -12
_reflns_number_gt 5337
_reflns_number_total 5545
_reflns_threshold_expression I>3.00u(I)
_oxford_diffrn_Wilson_B_factor 0.67
_oxford_diffrn_Wilson_scale 28.59
_oxford_refine_ls_scale 0.2121(2)
_oxford_structure_analysis_title 'monoCm in Cm'
_cod_data_source_file cm901765n_si_002.cif
_cod_data_source_block CRYSTALS_cif
_cod_depositor_comments
;
The following automatic conversions were performed:

'_symmetry_cell_setting' value 'Monoclinic' changed to 'monoclinic'
according to /home/saulius/struct/CIF-dictionaries/cif_core.dic
dictionary named 'cif_core.dic' version 2.4.2 from 2011-04-26.

Automatic conversion script
Id: cif_fix_values 1715 2011-07-08 13:25:40Z adriana 
;
_cod_original_sg_symbol_H-M 'C 1 m 1 '
_cod_database_code 4001055

loop_
_symmetry_equiv_pos_as_xyz
x,y,z
x+1/2,y+1/2,z
x,-y,z
x+1/2,-y+1/2,z

loop_
_atom_site_label
_atom_site_type_symbol
_atom_site_fract_x
_atom_site_fract_y
_atom_site_fract_z
_atom_site_U_iso_or_equiv
_atom_site_occupancy
_atom_site_adp_type
_atom_site_refinement_flags_posn
_atom_site_refinement_flags_adp
Co1 Co 0.99751(4) 0.5000 1.07758(7) 0.0117 1.0000 Uani S T
Co2 Co 1.22765(4) 0.588632(14) 1.07439(7) 0.0123 1.0000 Uani . .
Co3 Co 1.20975(4) 0.762923(14) 1.06742(6) 0.0127 1.0000 Uani . .
Co4 Co 1.46170(4) 0.666887(17) 1.06827(6) 0.0116 1.0000 Uani . .
Co5 Co 1.72688(4) 0.577926(14) 1.07333(7) 0.0119 1.0000 Uani . .
S6 S 1.47130(6) 0.5000 1.02399(10) 0.0089 1.0000 Uani S T
S7 S 1.61338(5) 0.65505(3) 0.79084(8) 0.0125 1.0000 Uani . .
S8 S 1.31041(5) 0.67923(3) 1.34667(8) 0.0121 1.0000 Uani . .
S9 S 1.14403(6) 0.5000 0.79702(10) 0.0129 1.0000 Uani S T
S10 S 0.97194(5) 0.66654(2) 1.12372(8) 0.0094 1.0000 Uani . .
S11 S 0.84041(6) 0.5000 1.35321(10) 0.0120 1.0000 Uani S T
O12 O 0.77821(15) 0.43947(8) 1.2968(2) 0.0183 1.0000 Uani . .
O13 O 0.8446(2) 0.5000 1.5171(3) 0.0226 1.0000 Uani S T
O14 O 0.9582(2) 0.5000 1.2992(4) 0.0196 1.0000 Uani S T
O15 O 0.82742(17) 0.5000 1.0076(3) 0.0116 1.0000 Uani S T
O16 O 1.02641(19) 0.5000 0.8494(3) 0.0176 1.0000 Uani S T
O17 O 1.16896(17) 0.5000 1.1464(3) 0.0111 1.0000 Uani S T
O18 O 1.24536(15) 0.61896(9) 1.2965(2) 0.0182 1.0000 Uani . .
O19 O 1.31634(16) 0.68194(10) 1.5110(2) 0.0214 1.0000 Uani . .
O20 O 1.41308(13) 0.56006(7) 1.0830(2) 0.0128 1.0000 Uani . .
O21 O 1.4686(2) 0.5000 0.8619(3) 0.0173 1.0000 Uani S T
O22 O 1.59180(18) 0.5000 1.0890(3) 0.0121 1.0000 Uani S T
O23 O 1.42668(15) 0.67667(10) 1.2911(2) 0.0190 1.0000 Uani . .
O24 O 1.62776(12) 0.65340(8) 1.1402(2) 0.0112 1.0000 Uani . .
O25 O 1.29005(13) 0.67885(7) 1.0014(2) 0.0116 1.0000 Uani . .
O26 O 1.02507(13) 0.72780(7) 1.0630(2) 0.0149 1.0000 Uani . .
O27 O 0.85216(13) 0.66222(7) 1.0580(2) 0.0139 1.0000 Uani . .
O28 O 1.03657(12) 0.60795(7) 1.0687(2) 0.0147 1.0000 Uani . .
O29 O 1.1397(2) 0.5000 0.6329(3) 0.0217 1.0000 Uani S T
O30 O 0.97360(17) 0.66782(8) 1.2855(3) 0.0184 1.0000 Uani . .
O31 O 1.24911(17) 0.73990(9) 1.2886(3) 0.0196 1.0000 Uani . .
O32 O 1.49653(14) 0.65729(10) 0.8453(2) 0.0179 1.0000 Uani . .
O33 O 1.67509(15) 0.59503(9) 0.8502(2) 0.0167 1.0000 Uani . .
O34 O 1.60651(15) 0.65071(10) 0.6262(2) 0.0183 1.0000 Uani . .
O35 O 1.20596(15) 0.56062(9) 0.8513(2) 0.0180 1.0000 Uani . .
O36 O 1.17832(14) 0.78430(9) 0.8395(2) 0.0164 1.0000 Uani . .
C37 C 0.5374(4) 0.5000 0.4632(6) 0.0391(10) 1.0000 Uiso S .
N38 N 0.6153(3) 0.5000 0.5994(5) 0.0336(8) 1.0000 Uiso S .
C39 C 0.4137(4) 0.5000 0.4900(6) 0.0318(8) 1.0000 Uiso S .
C40 C 0.5301(3) 0.16888(14) 0.6579(4) 0.0330(6) 1.0000 Uiso . .
N41 N 0.3702(4) 0.5488(2) 0.6019(6) 0.0233(8) 0.5000 Uiso . .
C42 C 0.4073(3) 0.15104(18) 0.6708(4) 0.0411(7) 1.0000 Uiso . .
N43 N 0.3310(2) 0.16897(14) 0.5414(4) 0.0342(6) 1.0000 Uiso . .
N44 N 0.5910(3) 0.13299(17) 0.5493(4) 0.0287(7) 0.7034 Uiso . .
N45 N 0.5779(7) 0.2091(4) 0.5502(10) 0.0290(16) 0.2966 Uiso . .
H5 H 1.1669 0.5000 1.2354 0.0500 1.0000 Uiso . .
H6 H 0.8308 0.5000 0.9146 0.0500 1.0000 Uiso . .
H7 H 1.6272 0.6566 1.2271 0.0500 1.0000 Uiso . .
H8 H 1.2878 0.6797 0.9104 0.0500 1.0000 Uiso . .
H371 H 0.5541 0.5408 0.4037 0.0468 1.0000 Uiso . .
H421 H 0.3793 0.1739 0.7607 0.0493 1.0000 Uiso . .
H422 H 0.4026 0.1013 0.6843 0.0493 1.0000 Uiso . .
H381 H 0.6966 0.5000 0.5688 0.0402 1.0000 Uiso . .
H382 H 0.6013 0.5408 0.6598 0.0402 1.0000 Uiso . .
H411 H 0.2857 0.5430 0.6080 0.0278 0.5000 Uiso . .
H412 H 0.3872 0.5953 0.5688 0.0278 0.5000 Uiso . .
H413 H 0.4094 0.5402 0.7023 0.0278 0.5000 Uiso . .
H431 H 0.2509 0.1548 0.5606 0.0413 1.0000 Uiso . .
H432 H 0.3332 0.2184 0.5262 0.0413 1.0000 Uiso . .
H433 H 0.3565 0.1458 0.4498 0.0413 1.0000 Uiso . .
H441 H 0.6720 0.1495 0.5516 0.0346 0.7030 Uiso . .
H442 H 0.5902 0.0843 0.5736 0.0346 0.7030 Uiso . .
H443 H 0.5535 0.1408 0.4476 0.0346 0.7030 Uiso . .
H451 H 0.6627 0.2121 0.5712 0.0363 0.2970 Uiso . .
H452 H 0.5438 0.2551 0.5539 0.0363 0.2970 Uiso . .
H453 H 0.5612 0.1896 0.4483 0.0363 0.2970 Uiso . .
H391 H 0.3712 0.5000 0.3918 0.0383 1.0000 Uiso . .
H392 H 0.3935 0.4541 0.5253 0.0383 0.5000 Uiso . .
H401 H 0.5531 0.1905 0.7560 0.0394 0.2970 Uiso . .
H402 H 0.5705 0.1250 0.6504 0.0394 0.2970 Uiso . .
H403 H 0.5703 0.1611 0.7583 0.0394 0.7030 Uiso . .
H404 H 0.5336 0.2175 0.6323 0.0394 0.7030 Uiso . .

loop_
_atom_site_aniso_label
_atom_site_aniso_U_11
_atom_site_aniso_U_22
_atom_site_aniso_U_33
_atom_site_aniso_U_23
_atom_site_aniso_U_13
_atom_site_aniso_U_12
Co1 0.00598(18) 0.01351(18) 0.0157(2) 0.0000 0.00172(16) 0.0000
Co2 0.01122(11) 0.00942(11) 0.01630(14) -0.00042(10) 0.00121(9) -0.00270(10)
Co3 0.01201(14) 0.00973(11) 0.01634(17) 0.00022(12) 0.00049(12) 0.00316(10)
Co4 0.00609(13) 0.01299(12) 0.01572(16) -0.00069(7) 0.00109(11) 0.00021(9)
Co5 0.00989(11) 0.00969(10) 0.01600(13) 0.00005(10) -0.00016(9) 0.00244(10)
S6 0.0061(3) 0.0079(3) 0.0128(4) 0.0000 0.0003(3) 0.0000
S7 0.0112(2) 0.0140(2) 0.0123(3) 0.00017(18) 0.00121(19) -0.00001(16)
S8 0.0115(2) 0.0135(2) 0.0115(3) 0.00015(18) 0.00108(18) -0.00007(16)
S9 0.0120(3) 0.0159(3) 0.0107(4) 0.0000 0.0010(3) 0.0000
S10 0.00688(19) 0.0093(2) 0.0120(3) 0.00020(14) 0.0009(2) 0.00020(15)
S11 0.0106(3) 0.0147(3) 0.0106(4) 0.0000 0.0006(2) 0.0000
O12 0.0198(7) 0.0165(7) 0.0184(9) -0.0004(6) -0.0019(7) -0.0036(6)
O13 0.0210(11) 0.0304(13) 0.0161(14) 0.0000 -0.0005(10) 0.0000
O14 0.0114(10) 0.0278(13) 0.0196(15) 0.0000 0.0025(9) 0.0000
O15 0.0085(8) 0.0130(9) 0.0134(11) 0.0000 0.0011(7) 0.0000
O16 0.0115(9) 0.0261(11) 0.0153(14) 0.0000 0.0012(9) 0.0000
O17 0.0090(8) 0.0108(8) 0.0137(11) 0.0000 0.0005(7) 0.0000
O18 0.0195(7) 0.0172(7) 0.0182(10) -0.0013(6) 0.0028(6) -0.0066(6)
O19 0.0241(8) 0.0272(9) 0.0128(10) -0.0018(7) -0.0009(7) 0.0005(7)
O20 0.0095(6) 0.0094(6) 0.0199(10) -0.0021(5) 0.0030(6) 0.0019(5)
O21 0.0161(10) 0.0215(12) 0.0145(15) 0.0000 0.0010(10) 0.0000
O22 0.0067(8) 0.0120(9) 0.0174(13) 0.0000 -0.0021(8) 0.0000
O23 0.0105(6) 0.0287(9) 0.0179(11) -0.0022(7) 0.0024(6) -0.0015(6)
O24 0.0077(6) 0.0113(6) 0.0147(9) 0.0002(5) 0.0006(5) 0.0000(5)
O25 0.0096(6) 0.0107(6) 0.0147(9) 0.0015(5) 0.0005(5) 0.0010(5)
O26 0.0109(6) 0.0099(6) 0.0240(10) 0.0012(6) 0.0020(6) -0.0017(5)
O27 0.0065(6) 0.0128(6) 0.0221(11) 0.0004(5) -0.0005(6) -0.0001(5)
O28 0.0110(6) 0.0094(6) 0.0239(9) -0.0011(5) 0.0030(6) 0.0011(5)
O29 0.0240(11) 0.0290(12) 0.0124(13) 0.0000 0.0031(9) 0.0000
O30 0.0198(8) 0.0225(8) 0.0130(11) 0.0010(5) -0.0004(7) 0.0002(6)
O31 0.0238(8) 0.0153(7) 0.0197(11) 0.0000(6) 0.0002(7) 0.0073(6)
O32 0.0116(7) 0.0270(8) 0.0153(10) -0.0022(6) 0.0031(7) 0.0010(6)
O33 0.0183(7) 0.0133(6) 0.0186(10) 0.0004(6) 0.0006(6) 0.0034(6)
O34 0.0201(7) 0.0246(8) 0.0104(9) -0.0003(6) 0.0015(6) 0.0001(6)
O35 0.0201(8) 0.0175(7) 0.0164(10) -0.0023(6) 0.0019(7) -0.0049(6)
O36 0.0166(7) 0.0166(7) 0.0161(9) -0.0012(6) 0.0017(6) 0.0019(6)

loop_
_atom_type_symbol
_atom_type_scat_dispersion_real
_atom_type_scat_dispersion_imag
_atom_type_scat_Cromer_Mann_a1
_atom_type_scat_Cromer_Mann_b1
_atom_type_scat_Cromer_Mann_a2
_atom_type_scat_Cromer_Mann_b2
_atom_type_scat_Cromer_Mann_a3
_atom_type_scat_Cromer_Mann_b3
_atom_type_scat_Cromer_Mann_a4
_atom_type_scat_Cromer_Mann_b4
_atom_type_scat_Cromer_Mann_c
_atom_type_scat_source
C 0.0033 0.0016 2.3100 20.8439 1.0200 10.2075 1.5886 0.5687 0.8650 51.6512 0.2156 'International Tables Vol C 4.2.6.8 and 6.1.1.4'
H 0.0000 0.0000 0.4930 10.5109 0.3229 26.1257 0.1402 3.1424 0.0408 57.7998 0.0030 'International Tables Vol C 4.2.6.8 and 6.1.1.4'
N 0.0061 0.0033 12.2126 0.0057 3.1322 9.8933 2.0125 28.9975 1.1663 0.5826 -11.5290 'International Tables Vol C 4.2.6.8 and 6.1.1.4'
O 0.0106 0.0060 3.0485 13.2771 2.2868 5.7011 1.5463 0.3239 0.8670 32.9089 0.2508 'International Tables Vol C 4.2.6.8 and 6.1.1.4'
S 0.1246 0.1234 6.9053 1.4679 5.2034 22.2151 1.4379 0.2536 1.5863 56.1720 0.8669 'International Tables Vol C 4.2.6.8 and 6.1.1.4'
Co 0.3494 0.9721 12.2841 4.2791 7.3409 0.2784 4.0034 13.5359 2.3488 71.1692 1.0118 'International Tables Vol C 4.2.6.8 and 6.1.1.4'

loop_
_geom_angle_atom_site_label_1
_geom_angle_site_symmetry_1
_geom_angle_atom_site_label_2
_geom_angle_atom_site_label_3
_geom_angle_site_symmetry_3
_geom_angle
_geom_angle_publ_flag
O28 3_565 Co1 O14 . 95.28(5) yes
O28 3_565 Co1 O15 . 100.82(4) yes
O14 . Co1 O15 . 91.66(10) yes
O28 3_565 Co1 O16 . 85.41(5) yes
O14 . Co1 O16 . 176.42(9) yes
O15 . Co1 O16 . 84.76(10) yes
O28 3_565 Co1 O17 . 79.14(4) yes
O14 . Co1 O17 . 88.77(10) yes
O15 . Co1 O17 . 179.58(10) yes
O16 . Co1 O17 . 94.82(10) yes
O28 3_565 Co1 O28 . 155.57(8) yes
O14 . Co1 O28 . 95.28(5) yes
O15 . Co1 O28 . 100.82(4) yes
O16 . Co1 O28 . 85.41(5) yes
O17 . Co1 O28 . 79.14(4) yes
O17 . Co2 O18 . 88.29(9) yes
O17 . Co2 O20 . 96.32(7) yes
O18 . Co2 O20 . 89.80(7) yes
O17 . Co2 O25 . 179.19(8) yes
O18 . Co2 O25 . 91.61(7) yes
O20 . Co2 O25 . 82.88(6) yes
O17 . Co2 O28 . 78.75(7) yes
O18 . Co2 O28 . 91.01(7) yes
O20 . Co2 O28 . 174.98(6) yes
O25 . Co2 O28 . 102.05(6) yes
O17 . Co2 O35 . 92.46(9) yes
O18 . Co2 O35 . 178.18(8) yes
O20 . Co2 O35 . 91.77(7) yes
O25 . Co2 O35 . 87.67(7) yes
O28 . Co2 O35 . 87.51(7) yes
O27 4_565 Co3 O24 4_465 80.08(6) yes
O27 4_565 Co3 Co4 4_465 112.25(4) yes
O24 4_465 Co3 Co4 4_465 37.60(4) yes
O27 4_565 Co3 O25 . 100.74(6) yes
O24 4_465 Co3 O25 . 178.31(8) yes
Co4 4_465 Co3 O25 . 142.43(5) yes
O27 4_565 Co3 O26 . 155.95(5) yes
O24 4_465 Co3 O26 . 78.33(6) yes
Co4 4_465 Co3 O26 . 43.91(4) yes
O25 . Co3 O26 . 101.13(6) yes
O27 4_565 Co3 O31 . 93.36(8) yes
O24 4_465 Co3 O31 . 87.83(7) yes
Co4 4_465 Co3 O31 . 104.42(6) yes
O25 . Co3 O31 . 90.64(7) yes
O26 . Co3 O31 . 96.29(8) yes
O27 4_565 Co3 O36 . 85.28(7) yes
O24 4_465 Co3 O36 . 94.66(7) yes
Co4 4_465 Co3 O36 . 78.68(5) yes
O25 . Co3 O36 . 86.89(7) yes
O26 . Co3 O36 . 86.02(7) yes
O31 . Co3 O36 . 176.90(7) yes
O26 4_565 Co4 Co3 4_565 44.74(4) yes
O26 4_565 Co4 O20 . 175.12(7) yes
Co3 4_565 Co4 O20 . 130.83(4) yes
O26 4_565 Co4 O23 . 90.84(7) yes
Co3 4_565 Co4 O23 . 100.80(5) yes
O20 . Co4 O23 . 88.22(7) yes
O26 4_565 Co4 O24 . 79.61(6) yes
Co3 4_565 Co4 O24 . 38.12(5) yes
O20 . Co4 O24 . 95.55(6) yes
O23 . Co4 O24 . 86.83(8) yes
O26 4_565 Co4 O25 . 101.62(6) yes
Co3 4_565 Co4 O25 . 143.59(5) yes
O20 . Co4 O25 . 83.19(6) yes
O23 . Co4 O25 . 91.53(7) yes
O24 . Co4 O25 . 177.97(8) yes
O26 4_565 Co4 O32 . 89.08(8) yes
Co3 4_565 Co4 O32 . 79.21(5) yes
O20 . Co4 O32 . 91.86(7) yes
O23 . Co4 O32 . 179.88(9) yes
O24 . Co4 O32 . 93.25(7) yes
O25 . Co4 O32 . 88.40(7) yes
O27 1_655 Co5 O12 3_665 91.71(7) yes
O27 1_655 Co5 O15 1_655 99.63(6) yes
O12 3_665 Co5 O15 1_655 90.46(9) yes
O27 1_655 Co5 O22 . 175.62(6) yes
O12 3_665 Co5 O22 . 89.45(8) yes
O15 1_655 Co5 O22 . 84.58(6) yes
O27 1_655 Co5 O24 . 80.94(6) yes
O12 3_665 Co5 O24 . 88.92(7) yes
O15 1_655 Co5 O24 . 179.18(9) yes
O22 . Co5 O24 . 94.86(6) yes
O27 1_655 Co5 O33 . 88.52(7) yes
O12 3_665 Co5 O33 . 179.77(8) yes
O15 1_655 Co5 O33 . 89.53(9) yes
O22 . Co5 O33 . 90.33(8) yes
O24 . Co5 O33 . 91.08(7) yes
O20 3_565 S6 O20 . 107.34(13) yes
O20 3_565 S6 O21 . 111.64(9) yes
O20 . S6 O21 . 111.64(9) yes
O20 3_565 S6 O22 . 107.53(9) yes
O20 . S6 O22 . 107.53(9) yes
O21 . S6 O22 . 110.94(15) yes
O36 4_565 S7 O32 . 110.27(11) yes
O36 4_565 S7 O33 . 109.06(10) yes
O32 . S7 O33 . 110.31(11) yes
O36 4_565 S7 O34 . 109.87(12) yes
O32 . S7 O34 . 109.34(11) yes
O33 . S7 O34 . 107.96(12) yes
O18 . S8 O19 . 109.15(12) yes
O18 . S8 O23 . 109.72(11) yes
O19 . S8 O23 . 110.17(12) yes
O18 . S8 O31 . 109.23(11) yes
O19 . S8 O31 . 108.27(13) yes
O23 . S8 O31 . 110.27(12) yes
O35 3_565 S9 O16 . 110.07(10) yes
O35 3_565 S9 O29 . 108.49(10) yes
O16 . S9 O29 . 109.64(16) yes
O35 3_565 S9 O35 . 110.03(15) yes
O16 . S9 O35 . 110.07(10) yes
O29 . S9 O35 . 108.49(10) yes
O26 . S10 O27 . 107.79(10) yes
O26 . S10 O28 . 107.31(10) yes
O27 . S10 O28 . 107.84(9) yes
O26 . S10 O30 . 111.53(11) yes
O27 . S10 O30 . 110.83(12) yes
O28 . S10 O30 . 111.36(11) yes
O12 3_565 S11 O12 . 109.17(14) yes
O12 3_565 S11 O13 . 109.14(10) yes
O12 . S11 O13 . 109.14(10) yes
O12 3_565 S11 O14 . 109.59(10) yes
O12 . S11 O14 . 109.59(10) yes
O13 . S11 O14 . 110.19(17) yes
Co5 3_465 O12 S11 . 124.80(12) yes
Co1 . O14 S11 . 125.00(17) yes
Co5 1_455 O15 Co5 3_465 98.55(9) yes
Co5 1_455 O15 Co1 . 118.19(8) yes
Co5 3_465 O15 Co1 . 118.19(8) yes
Co5 1_455 O15 H6 . 110.112 no
Co5 3_465 O15 H6 . 110.112 no
Co1 . O15 H6 . 101.808 no
Co1 . O16 S9 . 120.92(16) yes
Co1 . O17 Co2 . 104.28(7) yes
Co1 . O17 Co2 3_565 104.28(7) yes
Co2 . O17 Co2 3_565 122.86(12) yes
Co1 . O17 H5 . 102.437 no
Co2 . O17 H5 . 110.305 no
Co2 3_565 O17 H5 . 110.305 no
Co2 . O18 S8 . 123.36(12) yes
Co4 . O20 Co2 . 90.15(5) yes
Co4 . O20 S6 . 129.21(10) yes
Co2 . O20 S6 . 130.79(10) yes
Co5 . O22 Co5 3_565 88.78(8) yes
Co5 . O22 S6 . 129.17(8) yes
Co5 3_565 O22 S6 . 129.17(8) yes
Co4 . O23 S8 . 124.33(12) yes
Co3 4_565 O24 Co4 . 104.28(7) yes
Co3 4_565 O24 Co5 . 103.39(7) yes
Co4 . O24 Co5 . 124.20(9) yes
Co3 4_565 O24 H7 . 106.178 no
Co4 . O24 H7 . 104.139 no
Co5 . O24 H7 . 113.116 no
Co4 . O25 Co2 . 99.26(7) yes
Co4 . O25 Co3 . 117.85(8) yes
Co2 . O25 Co3 . 117.09(8) yes
Co4 . O25 H8 . 105.557 no
Co2 . O25 H8 . 109.971 no
Co3 . O25 H8 . 106.487 no
Co4 4_465 O26 Co3 . 91.36(5) yes
Co4 4_465 O26 S10 . 128.50(10) yes
Co3 . O26 S10 . 131.60(9) yes
Co5 1_455 O27 Co3 4_465 90.65(6) yes
Co5 1_455 O27 S10 . 128.45(10) yes
Co3 4_465 O27 S10 . 128.98(9) yes
Co1 . O28 Co2 . 92.17(5) yes
Co1 . O28 S10 . 130.29(9) yes
Co2 . O28 S10 . 130.04(9) yes
Co3 . O31 S8 . 126.54(13) yes
Co4 . O32 S7 . 123.83(12) yes
Co5 . O33 S7 . 125.88(12) yes
Co2 . O35 S9 . 124.63(12) yes
Co3 . O36 S7 4_465 120.76(11) yes
H371 3_565 C37 N38 . 107.945 no
H371 3_565 C37 C39 . 107.890 no
N38 . C37 C39 . 115.5(5) yes
H371 3_565 C37 H371 . 109.615 no
N38 . C37 H371 . 107.945 no
C39 . C37 H371 . 107.890 no
C37 . N38 H382 3_565 109.453 no
C37 . N38 H381 . 109.005 no
H382 3_565 N38 H381 . 109.466 no
C37 . N38 H382 . 109.453 no
H382 3_565 N38 H382 . 109.980 no
H381 . N38 H382 . 109.467 no
N41 3_565 C39 C37 . 118.5(3) yes
N41 3_565 C39 H392 3_565 106.870 no
C37 . C39 H392 3_565 107.478 no
N41 3_565 C39 N41 . 80.8(5) yes
C37 . C39 N41 . 118.5(3) yes
H392 3_565 C39 N41 . 26.359 no
N41 3_565 C39 H391 . 114.823 no
C37 . C39 H391 . 107.802 no
H392 3_565 C39 H391 . 99.456 no
N41 . C39 H391 . 114.823 no
N41 3_565 C39 H392 . 26.359 no
C37 . C39 H392 . 107.479 no
H392 3_565 C39 H392 . 132.444 no
N41 . C39 H392 . 106.870 no
H391 . C39 H392 . 99.456 no
C42 . C40 N44 . 116.8(3) yes
C42 . C40 N45 . 128.0(5) yes
N44 . C40 N45 . 65.7(4) yes
C42 . C40 H401 . 104.452 no
N44 . C40 H401 . 133.775 no
N45 . C40 H401 . 104.805 no
C42 . C40 H402 . 104.802 no
N44 . C40 H402 . 42.190 no
N45 . C40 H402 . 104.595 no
H401 . C40 H402 . 109.389 no
C42 . C40 H403 . 107.449 no
N44 . C40 H403 . 107.612 no
N45 . C40 H403 . 121.427 no
H401 . C40 H403 . 36.211 no
H402 . C40 H403 . 73.885 no
C42 . C40 H404 . 107.593 no
N44 . C40 H404 . 107.777 no
N45 . C40 H404 . 42.109 no
H401 . C40 H404 . 76.559 no
H402 . C40 H404 . 144.301 no
H403 . C40 H404 . 109.477 no
C39 . N41 H411 . 109.477 no
C39 . N41 H412 . 109.108 no
H411 . N41 H412 . 109.621 no
C39 . N41 H413 . 109.271 no
H411 . N41 H413 . 109.762 no
H412 . N41 H413 . 109.587 no
C40 . C42 N43 . 115.3(3) yes
C40 . C42 H421 . 108.262 no
N43 . C42 H421 . 108.112 no
C40 . C42 H422 . 107.775 no
N43 . C42 H422 . 107.612 no
H421 . C42 H422 . 109.711 no
C42 . N43 H431 . 109.215 no
C42 . N43 H432 . 109.259 no
H431 . N43 H432 . 109.555 no
C42 . N43 H433 . 109.590 no
H431 . N43 H433 . 109.512 no
H432 . N43 H433 . 109.695 no
C40 . N44 H441 . 109.056 no
C40 . N44 H442 . 109.387 no
H441 . N44 H442 . 109.681 no
C40 . N44 H443 . 109.217 no
H441 . N44 H443 . 109.550 no
H442 . N44 H443 . 109.931 no
C40 . N45 H451 . 109.612 no
C40 . N45 H452 . 109.342 no
H451 . N45 H452 . 109.274 no
C40 . N45 H453 . 109.638 no
H451 . N45 H453 . 109.623 no
H452 . N45 H453 . 109.336 no

loop_
_geom_bond_atom_site_label_1
_geom_bond_atom_site_label_2
_geom_bond_site_symmetry_2
_geom_bond_distance
_geom_bond_publ_flag
Co1 O28 3_565 2.2081(15) yes
Co1 O14 . 2.055(3) yes
Co1 O15 . 2.049(2) yes
Co1 O16 . 2.083(3) yes
Co1 O17 . 2.062(2) yes
Co1 O28 . 2.2081(15) yes
Co2 O17 . 2.0177(11) yes
Co2 O18 . 2.072(2) yes
Co2 O20 . 2.2371(16) yes
Co2 O25 . 2.0644(16) yes
Co2 O28 . 2.2627(15) yes
Co2 O35 . 2.070(2) yes
Co3 O27 4_565 2.2426(15) yes
Co3 O24 4_465 2.0509(16) yes
Co3 Co4 4_465 3.2194(4) yes
Co3 O25 . 2.0282(16) yes
Co3 O26 . 2.2666(15) yes
Co3 O31 . 2.055(2) yes
Co3 O36 . 2.091(2) yes
Co4 O26 4_565 2.2332(15) yes
Co4 O20 . 2.2158(15) yes
Co4 O23 . 2.062(2) yes
Co4 O24 . 2.0269(15) yes
Co4 O25 . 2.0738(15) yes
Co4 O32 . 2.062(2) yes
Co5 O27 1_655 2.2410(15) yes
Co5 O12 3_665 2.080(2) yes
Co5 O15 1_655 2.0558(14) yes
Co5 O22 . 2.2271(16) yes
Co5 O24 . 2.0122(15) yes
Co5 O33 . 2.077(2) yes
S6 O20 3_565 1.4904(16) yes
S6 O20 . 1.4904(16) yes
S6 O21 . 1.446(3) yes
S6 O22 . 1.493(2) yes
S7 O36 4_565 1.4825(18) yes
S7 O32 . 1.4747(18) yes
S7 O33 . 1.4827(18) yes
S7 O34 . 1.470(2) yes
S8 O18 . 1.4805(17) yes
S8 O19 . 1.466(2) yes
S8 O23 . 1.4720(19) yes
S8 O31 . 1.4870(18) yes
S9 O35 3_565 1.4793(17) yes
S9 O16 . 1.475(3) yes
S9 O29 . 1.463(3) yes
S9 O35 . 1.4793(17) yes
S10 O26 . 1.4887(16) yes
S10 O27 . 1.4893(16) yes
S10 O28 . 1.4912(15) yes
S10 O30 . 1.443(2) yes
S11 O12 3_565 1.4850(17) yes
S11 O12 . 1.4850(17) yes
S11 O13 . 1.461(3) yes
S11 O14 . 1.482(3) yes
O15 H6 . 0.833 no
O17 H5 . 0.796 no
O24 H7 . 0.779 no
O25 H8 . 0.811 no
C37 H371 3_565 0.999 no
C37 N38 . 1.477(7) yes
C37 C39 . 1.478(7) yes
C37 H371 . 0.999 no
N38 H382 3_565 0.997 no
N38 H381 . 1.003 no
N38 H382 . 0.997 no
C39 N41 3_565 1.504(6) yes
C39 H392 3_565 1.002 no
C39 N41 . 1.504(6) yes
C39 H391 . 0.983 no
C39 H392 . 1.002 no
C40 C42 . 1.489(5) yes
C40 N44 . 1.427(5) yes
C40 N45 . 1.394(9) yes
C40 H401 . 1.000 no
C40 H402 . 1.001 no
C40 H403 . 1.001 no
C40 H404 . 0.999 no
N41 H411 . 0.998 no
N41 H412 . 1.000 no
N41 H413 . 0.998 no
C42 N43 . 1.464(5) yes
C42 H421 . 0.994 no
C42 H422 . 1.003 no
N43 H431 . 1.001 no
N43 H432 . 0.998 no
N43 H433 . 0.999 no
N44 H441 . 1.001 no
N44 H442 . 0.996 no
N44 H443 . 0.998 no
N45 H451 . 0.999 no
N45 H452 . 1.003 no
N45 H453 . 0.999 no

loop_
_geom_hbond_atom_site_label_D
_geom_hbond_atom_site_label_H
_geom_hbond_atom_site_label_A
_geom_hbond_site_symmetry_A
_geom_hbond_angle_DHA
_geom_hbond_distance_DH
_geom_hbond_distance_HA
_geom_hbond_publ_flag
N38 H381 O13 1_554 179.0(3) 1.003(4) 1.813(3) yes
N38 H382 O33 1_455 140.2(2) 0.997(3) 2.155(2) yes
N41 H411 O29 1_455 159.7(3) 0.998(5) 1.933(2) yes
N41 H412 O19 1_454 143.7(3) 1.000(4) 1.975(2) yes
N41 H413 O21 1_455 162.3(3) 0.998(5) 1.745(3) yes
N43 H431 O34 2_345 163.86(19) 1.001(3) 1.8173(18) yes
N43 H432 O19 3_464 171.7(2) 0.998(3) 2.005(2) yes
N43 H433 O30 2_444 135.05(17) 0.999(3) 2.106(2) yes
N44 H441 O19 2_444 167.5(2) 1.001(3) 1.8605(19) yes
N44 H442 O29 2_445 160.9(2) 0.996(3) 1.8506(11) yes
N44 H443 O30 2_444 168.5(2) 0.998(4) 1.763(2) yes
N45 H451 O19 2_444 145.9(5) 0.999(8) 1.9948(19) yes
N45 H452 O34 3_465 134.2(5) 1.003(8) 2.1084(19) yes
N45 H453 O30 2_444 155.6(5) 0.999(9) 1.785(2) yes
